data_7117897
loop_
_publ_author_name
'Kim, Jee Eon'
'Carroll, Patrick J.'
'Schelter, Eric J.'

_publ_section_title
;
 Bidentate nitroxide ligands stable toward oxidative redox cycling and
 their complexes with cerium and lanthanum.
;
_journal_issue 81
_journal_name_full 'Chemical communications (Cambridge, England)'
_journal_page_first 15047
_journal_page_last 15050
_journal_paper_doi 10.1039/c5cc06052d
_journal_volume 51
_journal_year 2015
_chemical_formula_sum 'C30 H40 N2 O3'
_chemical_formula_weight 476.64
_space_group_IT_number 14
_symmetry_cell_setting monoclinic
_symmetry_Int_Tables_number 14
_symmetry_space_group_name_Hall '-P 2ybc'
_symmetry_space_group_name_H-M 'P 1 21/c 1'
_atom_sites_solution_hydrogens geom
_atom_sites_solution_primary direct
_audit_creation_method SHELXL-97
_audit_update_record
;
2015-07-07 deposited with the CCDC.
2015-08-11 downloaded from the CCDC.
;
_cell_angle_alpha 90.00
_cell_angle_beta 96.384(2)
_cell_angle_gamma 90.00
_cell_formula_units_Z 4
_cell_length_a 10.0002(4)
_cell_length_b 9.8745(4)
_cell_length_c 27.4051(10)
_cell_measurement_temperature 100(1)
_cell_volume 2689.39(18)
_computing_data_collection 'Bruker APEX2'
_computing_data_reduction 'Bruker SAINT'
_computing_structure_refinement 'SHELXL-97 (Sheldrick, 2008)'
_computing_structure_solution 'SHELXS-97 (Sheldrick, 2008)'
_diffrn_ambient_temperature 100(1)
_diffrn_measured_fraction_theta_full 0.979
_diffrn_measured_fraction_theta_max 0.979
_diffrn_measurement_device 'CCD Area Detector'
_diffrn_measurement_device_type 'Bruker APEXII'
_diffrn_measurement_method 'phi and omega scans'
_diffrn_radiation_monochromator graphite
_diffrn_radiation_source 'sealed tube'
_diffrn_radiation_type MoK\a
_diffrn_radiation_wavelength 0.71073
_diffrn_reflns_av_R_equivalents 0.0386
_diffrn_reflns_av_sigmaI/netI 0.0193
_diffrn_reflns_limit_h_max 12
_diffrn_reflns_limit_h_min -12
_diffrn_reflns_limit_k_max 11
_diffrn_reflns_limit_k_min -11
_diffrn_reflns_limit_l_max 33
_diffrn_reflns_limit_l_min -33
_diffrn_reflns_number 55475
_diffrn_reflns_theta_full 25.40
_diffrn_reflns_theta_max 25.40
_diffrn_reflns_theta_min 2.05
_exptl_absorpt_coefficient_mu 0.075
_exptl_absorpt_correction_T_max 0.7452
_exptl_absorpt_correction_T_min 0.6944
_exptl_absorpt_correction_type multi-scan
_exptl_absorpt_process_details '(SADABS; Sheldrick, 2007)'
_exptl_crystal_density_diffrn 1.177
_exptl_crystal_density_method 'not measured'
_exptl_crystal_description prism
_exptl_crystal_F_000 1032
_exptl_crystal_size_max 0.30
_exptl_crystal_size_mid 0.12
_exptl_crystal_size_min 0.08
_refine_diff_density_max 0.211
_refine_diff_density_min -0.221
_refine_diff_density_rms 0.044
_refine_ls_extinction_method none
_refine_ls_goodness_of_fit_ref 1.159
_refine_ls_hydrogen_treatment constr
_refine_ls_matrix_type full
_refine_ls_number_parameters 325
_refine_ls_number_reflns 4833
_refine_ls_number_restraints 0
_refine_ls_restrained_S_all 1.159
_refine_ls_R_factor_all 0.0568
_refine_ls_R_factor_gt 0.0479
_refine_ls_shift/su_max 0.000
_refine_ls_shift/su_mean 0.000
_refine_ls_structure_factor_coef Fsqd
_refine_ls_weighting_details 'calc w=1/[\s^2^(Fo^2^)+(0.0221P)^2^+3.0825P] where P=(Fo^2^+2Fc^2^)/3'
_refine_ls_weighting_scheme calc
_refine_ls_wR_factor_gt 0.1068
_refine_ls_wR_factor_ref 0.1104
_reflns_number_gt 4170
_reflns_number_total 4833
_reflns_threshold_expression >2sigma(I)
_cod_data_source_file c5cc06052d2.cif
_cod_data_source_block H2arenediNOx
_cod_original_sg_symbol_H-M 'P 21/c     '
_cod_database_code 7117897

loop_
_symmetry_equiv_pos_as_xyz
'x, y, z'
'-x, y+1/2, -z+1/2'
'-x, -y, -z'
'x, -y-1/2, z-1/2'

loop_
_atom_site_label
_atom_site_type_symbol
_atom_site_fract_x
_atom_site_fract_y
_atom_site_fract_z
_atom_site_U_iso_or_equiv
_atom_site_adp_type
_atom_site_occupancy
_atom_site_symmetry_multiplicity
_atom_site_calc_flag
_atom_site_refinement_flags
C1 C 0.42374(19) 0.38908(19) 0.13798(7) 0.0143(4) Uani 1 1 d .
H1 H 0.3625 0.3551 0.1580 0.019 Uiso 1 1 calc R
C2 C 0.38122(19) 0.48663(19) 0.10268(7) 0.0144(4) Uani 1 1 d .
C3 C 0.4728(2) 0.5319(2) 0.07145(7) 0.0183(4) Uani 1 1 d .
H3 H 0.4456 0.5947 0.0471 0.024 Uiso 1 1 calc R
C4 C 0.6038(2) 0.4840(2) 0.07646(7) 0.0199(4) Uani 1 1 d .
H4 H 0.6639 0.5150 0.0554 0.026 Uiso 1 1 calc R
C5 C 0.6461(2) 0.3907(2) 0.11250(7) 0.0184(4) Uani 1 1 d .
H5 H 0.7348 0.3606 0.1160 0.024 Uiso 1 1 calc R
C6 C 0.55574(19) 0.34151(19) 0.14380(7) 0.0144(4) Uani 1 1 d .
C7 C 0.2460(2) 0.5501(2) 0.10182(7) 0.0155(4) Uani 1 1 d .
C8 C 0.2402(2) 0.6917(2) 0.10282(7) 0.0192(4) Uani 1 1 d .
H8 H 0.3183 0.7412 0.1002 0.026 Uiso 1 1 calc R
C9 C 0.1216(2) 0.7598(2) 0.10753(7) 0.0219(5) Uani 1 1 d .
H9 H 0.1204 0.8540 0.1084 0.029 Uiso 1 1 calc R
C10 C 0.0049(2) 0.6876(2) 0.11090(7) 0.0228(5) Uani 1 1 d .
H10 H -0.0747 0.7329 0.1149 0.030 Uiso 1 1 calc R
C11 C 0.0065(2) 0.5475(2) 0.10826(7) 0.0191(4) Uani 1 1 d .
H11 H -0.0729 0.4994 0.1097 0.025 Uiso 1 1 calc R
C12 C 0.12568(19) 0.4776(2) 0.10339(6) 0.0147(4) Uani 1 1 d .
C13 C 0.59908(18) 0.2457(2) 0.18454(7) 0.0149(4) Uani 1 1 d .
C14 C 0.55615(19) 0.2694(2) 0.23073(7) 0.0180(4) Uani 1 1 d .
H14 H 0.4960 0.3395 0.2344 0.024 Uiso 1 1 calc R
C15 C 0.6011(2) 0.1907(2) 0.27101(7) 0.0207(4) Uani 1 1 d .
H15 H 0.5705 0.2075 0.3013 0.027 Uiso 1 1 calc R
C16 C 0.6917(2) 0.0874(2) 0.26622(7) 0.0212(4) Uani 1 1 d .
H16 H 0.7257 0.0373 0.2936 0.028 Uiso 1 1 calc R
C17 C 0.7317(2) 0.0586(2) 0.22066(7) 0.0190(4) Uani 1 1 d .
H17 H 0.7911 -0.0125 0.2174 0.025 Uiso 1 1 calc R
C18 C 0.68422(19) 0.1347(2) 0.17947(7) 0.0153(4) Uani 1 1 d .
C19 C 0.09276(19) 0.2692(2) 0.05192(7) 0.0157(4) Uani 1 1 d .
C20 C 0.1914(2) 0.3242(2) 0.01791(7) 0.0185(4) Uani 1 1 d .
H20a H 0.1823 0.4208 0.0154 0.028 Uiso 1 1 calc R
H20b H 0.1721 0.2845 -0.0141 0.028 Uiso 1 1 calc R
H20c H 0.2817 0.3018 0.0310 0.028 Uiso 1 1 calc R
C21 C 0.1138(2) 0.1165(2) 0.05748(7) 0.0190(4) Uani 1 1 d .
H21a H 0.2027 0.0989 0.0733 0.028 Uiso 1 1 calc R
H21b H 0.1034 0.0747 0.0256 0.028 Uiso 1 1 calc R
H21c H 0.0486 0.0798 0.0770 0.028 Uiso 1 1 calc R
C22 C -0.0521(2) 0.2998(2) 0.03050(7) 0.0212(4) Uani 1 1 d .
H22a H -0.1131 0.2686 0.0528 0.032 Uiso 1 1 calc R
H22b H -0.0713 0.2542 -0.0004 0.032 Uiso 1 1 calc R
H22c H -0.0629 0.3956 0.0257 0.032 Uiso 1 1 calc R
C23 C 0.6401(2) -0.0034(2) 0.10345(7) 0.0208(4) Uani 1 1 d .
C24 C 0.6955(2) -0.0179(3) 0.05404(8) 0.0304(5) Uani 1 1 d .
H24a H 0.6934 0.0685 0.0379 0.046 Uiso 1 1 calc R
H24b H 0.6414 -0.0813 0.0339 0.046 Uiso 1 1 calc R
H24c H 0.7866 -0.0501 0.0592 0.046 Uiso 1 1 calc R
C25 C 0.6442(2) -0.1392(2) 0.13039(9) 0.0281(5) Uani 1 1 d .
H25a H 0.7360 -0.1648 0.1398 0.042 Uiso 1 1 calc R
H25b H 0.6008 -0.2071 0.1091 0.042 Uiso 1 1 calc R
H25c H 0.5982 -0.1310 0.1592 0.042 Uiso 1 1 calc R
C26 C 0.4951(2) 0.0468(2) 0.09461(8) 0.0267(5) Uani 1 1 d .
H26a H 0.4598 0.0580 0.1255 0.040 Uiso 1 1 calc R
H26b H 0.4415 -0.0181 0.0750 0.040 Uiso 1 1 calc R
H26c H 0.4927 0.1320 0.0777 0.040 Uiso 1 1 calc R
N1 N 0.12960(16) 0.33107(16) 0.10168(6) 0.0140(3) Uani 1 1 d .
N2 N 0.72270(15) 0.10378(17) 0.13141(6) 0.0163(4) Uani 1 1 d .
O1 O 0.03106(13) 0.28142(15) 0.13297(5) 0.0183(3) Uani 1 1 d .
H1a H 0.0698 0.2583 0.1596 0.027 Uiso 1 1 calc R
O2 O 0.86016(13) 0.05252(15) 0.13849(5) 0.0208(3) Uani 1 1 d .
H2a H 0.9125 0.1133 0.1331 0.031 Uiso 1 1 calc R
O3 O 0.18047(15) 0.19892(16) 0.21599(5) 0.0280(4) Uani 1 1 d .
C27 C 0.2357(2) 0.0686(3) 0.20507(9) 0.0311(5) Uani 1 1 d .
H27a H 0.3263 0.0586 0.2214 0.041 Uiso 1 1 calc R
H27b H 0.2380 0.0580 0.1700 0.041 Uiso 1 1 calc R
C28 C 0.1425(2) -0.0338(2) 0.22409(8) 0.0277(5) Uani 1 1 d .
H28a H 0.1874 -0.1199 0.2311 0.037 Uiso 1 1 calc R
H28b H 0.0628 -0.0480 0.2011 0.037 Uiso 1 1 calc R
C29 C 0.1083(2) 0.0350(2) 0.27079(8) 0.0310(5) Uani 1 1 d .
H29a H 0.0247 0.0008 0.2808 0.041 Uiso 1 1 calc R
H29b H 0.1797 0.0231 0.2975 0.041 Uiso 1 1 calc R
C30 C 0.0951(3) 0.1823(2) 0.25501(8) 0.0332(6) Uani 1 1 d .
H30a H 0.0024 0.2035 0.2433 0.044 Uiso 1 1 calc R
H30b H 0.1242 0.2417 0.2823 0.044 Uiso 1 1 calc R

loop_
_atom_site_aniso_label
_atom_site_aniso_U_11
_atom_site_aniso_U_22
_atom_site_aniso_U_33
_atom_site_aniso_U_23
_atom_site_aniso_U_13
_atom_site_aniso_U_12
C1 0.0154(9) 0.0139(10) 0.0138(9) -0.0023(8) 0.0023(7) -0.0021(8)
C2 0.0172(10) 0.0123(10) 0.0136(9) -0.0032(7) 0.0005(7) -0.0027(8)
C3 0.0231(10) 0.0149(10) 0.0169(10) 0.0024(8) 0.0019(8) -0.0028(8)
C4 0.0192(10) 0.0208(11) 0.0204(10) 0.0031(8) 0.0058(8) -0.0049(8)
C5 0.0143(9) 0.0197(11) 0.0213(10) -0.0023(8) 0.0024(8) -0.0021(8)
C6 0.0156(9) 0.0129(10) 0.0145(9) -0.0023(7) 0.0010(7) -0.0010(8)
C7 0.0202(10) 0.0158(10) 0.0100(9) 0.0014(8) -0.0006(7) 0.0008(8)
C8 0.0251(11) 0.0159(10) 0.0159(9) 0.0013(8) -0.0007(8) -0.0008(9)
C9 0.0361(12) 0.0128(10) 0.0162(10) 0.0009(8) -0.0005(9) 0.0062(9)
C10 0.0267(11) 0.0244(12) 0.0172(10) 0.0005(9) 0.0020(8) 0.0131(9)
C11 0.0192(10) 0.0227(11) 0.0156(10) 0.0010(8) 0.0029(8) 0.0048(9)
C12 0.0178(10) 0.0157(10) 0.0105(9) 0.0013(7) 0.0006(7) 0.0033(8)
C13 0.0117(9) 0.0159(10) 0.0164(9) -0.0012(8) -0.0008(7) -0.0024(8)
C14 0.0143(9) 0.0202(11) 0.0195(10) -0.0019(8) 0.0015(8) 0.0003(8)
C15 0.0199(10) 0.0281(12) 0.0143(9) 0.0003(9) 0.0034(8) -0.0028(9)
C16 0.0204(10) 0.0242(11) 0.0186(10) 0.0077(9) -0.0003(8) -0.0029(9)
C17 0.0159(10) 0.0166(10) 0.0245(10) 0.0023(8) 0.0017(8) 0.0007(8)
C18 0.0127(9) 0.0158(10) 0.0174(9) -0.0005(8) 0.0015(7) -0.0030(8)
C19 0.0165(10) 0.0153(10) 0.0153(9) 0.0000(8) 0.0011(7) -0.0004(8)
C20 0.0222(10) 0.0179(11) 0.0159(9) -0.0019(8) 0.0038(8) -0.0007(8)
C21 0.0197(10) 0.0165(10) 0.0212(10) -0.0018(8) 0.0041(8) -0.0008(8)
C22 0.0213(10) 0.0227(11) 0.0186(10) -0.0008(9) -0.0013(8) 0.0019(9)
C23 0.0173(10) 0.0218(11) 0.0236(11) -0.0068(9) 0.0036(8) -0.0004(9)
C24 0.0288(12) 0.0356(14) 0.0273(12) -0.0125(10) 0.0062(9) -0.0015(10)
C25 0.0239(11) 0.0206(12) 0.0402(13) -0.0054(10) 0.0058(10) -0.0019(9)
C26 0.0188(11) 0.0291(12) 0.0311(12) -0.0122(10) -0.0020(9) 0.0006(9)
N1 0.0145(8) 0.0147(8) 0.0135(8) 0.0024(6) 0.0045(6) -0.0010(7)
N2 0.0096(8) 0.0199(9) 0.0197(8) -0.0018(7) 0.0026(6) 0.0024(7)
O1 0.0173(7) 0.0240(8) 0.0142(7) 0.0047(6) 0.0043(5) -0.0026(6)
O2 0.0105(7) 0.0225(8) 0.0300(8) 0.0018(6) 0.0045(6) 0.0016(6)
O3 0.0295(8) 0.0295(9) 0.0241(8) 0.0075(7) -0.0003(6) -0.0046(7)
C27 0.0223(11) 0.0385(14) 0.0327(12) 0.0028(11) 0.0032(9) 0.0030(10)
C28 0.0231(11) 0.0248(12) 0.0347(13) 0.0003(10) 0.0007(9) 0.0037(9)
C29 0.0349(13) 0.0345(14) 0.0230(11) 0.0081(10) 0.0002(10) -0.0019(11)
C30 0.0489(15) 0.0296(13) 0.0218(11) -0.0025(10) 0.0074(10) -0.0035(11)

loop_
_atom_type_symbol
_atom_type_description
_atom_type_scat_dispersion_real
_atom_type_scat_dispersion_imag
_atom_type_scat_source
C C 0.0033 0.0016 'International Tables Vol C Tables 4.2.6.8 and 6.1.1.4'
H H 0.0000 0.0000 'International Tables Vol C Tables 4.2.6.8 and 6.1.1.4'
N N 0.0061 0.0033 'International Tables Vol C Tables 4.2.6.8 and 6.1.1.4'
O O 0.0106 0.0060 'International Tables Vol C Tables 4.2.6.8 and 6.1.1.4'

loop_
_geom_angle_atom_site_label_1
_geom_angle_atom_site_label_2
_geom_angle_atom_site_label_3
_geom_angle
C6 C1 C2 121.54(17)
C3 C2 C1 118.39(18)
C3 C2 C7 120.85(17)
C1 C2 C7 120.49(17)
C4 C3 C2 120.55(18)
C5 C4 C3 120.60(18)
C4 C5 C6 120.14(18)
C1 C6 C5 118.71(18)
C1 C6 C13 119.51(17)
C5 C6 C13 121.70(17)
C8 C7 C12 118.15(18)
C8 C7 C2 117.35(18)
C12 C7 C2 124.36(17)
C9 C8 C7 121.7(2)
C10 C9 C8 119.74(19)
C9 C10 C11 119.9(2)
C10 C11 C12 120.9(2)
C11 C12 C7 119.56(18)
C11 C12 N1 121.58(18)
C7 C12 N1 118.82(17)
C14 C13 C18 118.00(18)
C14 C13 C6 118.59(17)
C18 C13 C6 123.39(17)
C15 C14 C13 121.50(19)
C16 C15 C14 119.85(18)
C15 C16 C17 119.79(19)
C16 C17 C18 120.92(19)
C17 C18 C13 119.73(18)
C17 C18 N2 121.54(17)
C13 C18 N2 118.72(17)
N1 C19 C21 107.09(15)
N1 C19 C20 107.40(15)
C21 C19 C20 108.66(16)
N1 C19 C22 113.20(15)
C21 C19 C22 110.28(16)
C20 C19 C22 110.05(16)
N2 C23 C26 108.14(16)
N2 C23 C24 106.64(17)
C26 C23 C24 108.78(18)
N2 C23 C25 112.88(17)
C26 C23 C25 109.57(18)
C24 C23 C25 110.70(18)
C12 N1 O1 107.08(14)
C12 N1 C19 115.53(15)
O1 N1 C19 106.44(13)
C18 N2 O2 107.14(14)
C18 N2 C23 115.31(15)
O2 N2 C23 106.29(14)
C27 O3 C30 108.80(17)
O3 C27 C28 105.13(17)
C27 C28 C29 101.33(19)
C30 C29 C28 102.08(18)
O3 C30 C29 106.15(19)

loop_
_geom_bond_atom_site_label_1
_geom_bond_atom_site_label_2
_geom_bond_distance
C1 C6 1.393(3)
C1 C2 1.397(3)
C2 C3 1.395(3)
C2 C7 1.489(3)
C3 C4 1.385(3)
C4 C5 1.382(3)
C5 C6 1.400(3)
C6 C13 1.490(3)
C7 C8 1.400(3)
C7 C12 1.405(3)
C8 C9 1.382(3)
C9 C10 1.379(3)
C10 C11 1.385(3)
C11 C12 1.397(3)
C12 N1 1.448(3)
C13 C14 1.401(3)
C13 C18 1.405(3)
C14 C15 1.383(3)
C15 C16 1.380(3)
C16 C17 1.382(3)
C17 C18 1.394(3)
C18 N2 1.445(2)
C19 N1 1.502(2)
C19 C21 1.528(3)
C19 C20 1.530(3)
C19 C22 1.532(3)
C23 N2 1.499(3)
C23 C26 1.526(3)
C23 C24 1.526(3)
C23 C25 1.529(3)
N1 O1 1.4611(19)
N2 O2 1.458(2)
O3 C27 1.445(3)
O3 C30 1.450(3)
C27 C28 1.507(3)
C28 C29 1.521(3)
C29 C30 1.519(3)

loop_
_geom_hbond_atom_site_label_D
_geom_hbond_atom_site_label_H
_geom_hbond_atom_site_label_A
_geom_hbond_distance_DH
_geom_hbond_distance_HA
_geom_hbond_distance_DA
_geom_hbond_angle_DHA
_geom_hbond_site_symmetry_A
O1 H1a O3 0.82 1.89 2.705(2) 171.7 .
O2 H2a O1 0.82 2.04 2.848(2) 168.0 1_655
